data_4033123
loop_
_publ_author_name
'Takagi, Koji'
'Ito, Kaede'
'Yamada, Yoshihiro'
'Nakashima, Takuya'
'Fukuda, Ryoichi'
'Ehara, Masahiro'
'Masu, Hyuma'

_publ_section_title
;
 Synthesis and Optical Properties of Excited-State Intramolecular Proton
 Transfer Active \p-Conjugated Benzimidazole Compounds: Influence of
 Structural Rigidification by Ring Fusion.
;
_journal_issue 23
_journal_name_full 'The Journal of organic chemistry'
_journal_page_first 12173
_journal_page_last 12180
_journal_paper_doi 10.1021/acs.joc.7b01967
_journal_volume 82
_journal_year 2017
_chemical_formula_sum 'C17 H14 N2 O3'
_chemical_formula_weight 294.30
_chemical_name_common K1250
_space_group_crystal_system monoclinic
_space_group_IT_number 14
_space_group_name_Hall '-P 2yn'
_space_group_name_H-M_alt 'P 1 21/n 1'
_symmetry_space_group_name_Hall '-P 2yn'
_symmetry_space_group_name_H-M 'P 1 21/n 1'
_atom_sites_solution_hydrogens geom
_cell_angle_alpha 90
_cell_angle_beta 111.4780(10)
_cell_angle_gamma 90
_cell_formula_units_Z 4
_cell_length_a 8.83360(10)
_cell_length_b 17.8733(2)
_cell_length_c 9.14300(10)
_cell_measurement_reflns_used 6364
_cell_measurement_temperature 173
_cell_measurement_theta_max 68.2685
_cell_measurement_theta_min 4.9488
_cell_volume 1343.31(3)
_computing_cell_refinement 'SAINT V8.34A (Bruker AXS Inc., 2013)'
_computing_data_collection 'APEX2 (Bruker AXS, 2006)'
_computing_data_reduction 'SAINT V8.34A (Bruker AXS Inc., 2013)'
_computing_molecular_graphics 'XSHEL (Bruker AXS,2002)'
_computing_publication_material 'XCIF (Bruker AXS, 2001)'
_computing_structure_refinement 'SHELXL-2013 (Sheldrick, 2013)'
_computing_structure_solution 'SHELXS-97 (Sheldrick, 1997)'
_diffrn_ambient_temperature 173
_diffrn_detector_area_resol_mean 8.3333
_diffrn_measured_fraction_theta_full 0.997
_diffrn_measured_fraction_theta_max 0.993
_diffrn_measurement_device_type 'Bruker APEXII Ultra CCD area detector'
_diffrn_measurement_method 'Phi and Omega scans'
_diffrn_radiation_monochromator 'Bruker Helios multilayer confocal mirror'
_diffrn_radiation_type CuK\a
_diffrn_radiation_wavelength 1.54178
_diffrn_reflns_av_R_equivalents 0.0123
_diffrn_reflns_av_unetI/netI 0.0110
_diffrn_reflns_limit_h_max 10
_diffrn_reflns_limit_h_min -10
_diffrn_reflns_limit_k_max 20
_diffrn_reflns_limit_k_min -21
_diffrn_reflns_limit_l_max 11
_diffrn_reflns_limit_l_min -10
_diffrn_reflns_number 9476
_diffrn_reflns_theta_full 67.679
_diffrn_reflns_theta_max 68.263
_diffrn_reflns_theta_min 4.949
_diffrn_source 'Bruker TXS fine-focus rotating anode'
_exptl_absorpt_coefficient_mu 0.832
_exptl_absorpt_correction_T_max 0.96
_exptl_absorpt_correction_T_min 0.90
_exptl_absorpt_correction_type empirical
_exptl_absorpt_process_details 'SADABS (Sheldrick 1996)'
_exptl_crystal_colour colourless
_exptl_crystal_density_diffrn 1.455
_exptl_crystal_density_method 'not measured'
_exptl_crystal_description prismatic
_exptl_crystal_F_000 616
_exptl_crystal_size_max 0.200
_exptl_crystal_size_mid 0.050
_exptl_crystal_size_min 0.050
_refine_diff_density_max 0.169
_refine_diff_density_min -0.267
_refine_ls_extinction_method none
_refine_ls_goodness_of_fit_ref 1.068
_refine_ls_hydrogen_treatment constr
_refine_ls_matrix_type full
_refine_ls_number_parameters 202
_refine_ls_number_reflns 2440
_refine_ls_number_restraints 0
_refine_ls_restrained_S_all 1.068
_refine_ls_R_factor_all 0.0352
_refine_ls_R_factor_gt 0.0335
_refine_ls_shift/su_max 0.000
_refine_ls_shift/su_mean 0.000
_refine_ls_structure_factor_coef Fsqd
_refine_ls_weighting_details 'w=1/[\s^2^(Fo^2^)+(0.0547P)^2^+0.3118P] where P=(Fo^2^+2Fc^2^)/3'
_refine_ls_weighting_scheme calc
_refine_ls_wR_factor_gt 0.0917
_refine_ls_wR_factor_ref 0.0932
_reflns_number_gt 2281
_reflns_number_total 2440
_reflns_threshold_expression 'I > 2\s(I)'
_cod_data_source_file jo7b01967_si_002.cif
_cod_data_source_block u150703mas1
_cod_depositor_comments 'Adding full bibliography for 4033123--4033124.cif.'
_cod_database_code 4033123

loop_
_space_group_symop_operation_xyz
'x, y, z'
'-x+1/2, y+1/2, -z+1/2'
'-x, -y, -z'
'x-1/2, -y-1/2, z-1/2'

loop_
_atom_site_type_symbol
_atom_site_label
_atom_site_fract_x
_atom_site_fract_y
_atom_site_fract_z
_atom_site_U_iso_or_equiv
_atom_site_adp_type
_atom_site_calc_flag
_atom_site_refinement_flags_adp
_atom_site_refinement_flags_posn
_atom_site_occupancy
C C1 0.65408(13) 0.35251(6) 0.57139(12) 0.0248(2) Uani d . . 1
C C2 0.60527(13) 0.31399(6) 0.67749(13) 0.0259(3) Uani d . . 1
C C3 0.57728(13) 0.35258(6) 0.79998(13) 0.0269(3) Uani d . . 1
C C4 0.59993(13) 0.42944(6) 0.81669(13) 0.0273(3) Uani d . . 1
H H4 0.5791 0.4551 0.8984 0.033 Uiso calc U R 1
C C5 0.65347(13) 0.46889(6) 0.71264(13) 0.0253(2) Uani d . . 1
C C6 0.67928(13) 0.43071(6) 0.58889(12) 0.0243(2) Uani d . . 1
C C7 0.73661(13) 0.47141(6) 0.48535(12) 0.0240(2) Uani d . . 1
C C8 0.74672(13) 0.58500(6) 0.63416(13) 0.0277(3) Uani d . . 1
H H8 0.7711 0.6368 0.6494 0.033 Uiso calc U R 1
C C9 0.68881(14) 0.54821(6) 0.73030(13) 0.0280(3) Uani d . . 1
H H9 0.6705 0.5749 0.8122 0.034 Uiso calc U R 1
C C10 0.82546(13) 0.50760(6) 0.30700(13) 0.0260(2) Uani d . . 1
C C11 0.87872(14) 0.51368(7) 0.18110(14) 0.0303(3) Uani d . . 1
H H11 0.878 0.4716 0.1173 0.036 Uiso calc U R 1
C C12 0.93243(14) 0.58280(7) 0.15226(14) 0.0337(3) Uani d . . 1
H H12 0.9687 0.5879 0.067 0.04 Uiso calc U R 1
C C13 0.93493(14) 0.64544(7) 0.24509(15) 0.0342(3) Uani d . . 1
H H13 0.9722 0.692 0.2212 0.041 Uiso calc U R 1
C C14 0.88417(14) 0.64063(6) 0.37091(14) 0.0307(3) Uani d . . 1
H H14 0.8867 0.6827 0.4353 0.037 Uiso calc U R 1
C C15 0.82908(13) 0.57108(6) 0.39867(12) 0.0258(3) Uani d . . 1
C C16 0.42457(16) 0.21314(7) 0.59938(18) 0.0432(3) Uani d . . 1
H H16A 0.3628 0.2338 0.6598 0.065 Uiso calc U R 1
H H16B 0.4202 0.1584 0.6012 0.065 Uiso calc U R 1
H H16C 0.3772 0.2307 0.4905 0.065 Uiso calc U R 1
C C17 0.48470(16) 0.34412(7) 1.01362(15) 0.0370(3) Uani d . . 1
H H17A 0.5804 0.3681 1.091 0.055 Uiso calc U R 1
H H17B 0.441 0.3069 1.0663 0.055 Uiso calc U R 1
H H17C 0.4016 0.382 0.9641 0.055 Uiso calc U R 1
N N1 0.76706(11) 0.44606(5) 0.36250(11) 0.0262(2) Uani d . . 1
N N2 0.77073(11) 0.54698(5) 0.51247(11) 0.0249(2) Uani d . . 1
O O1 0.67864(10) 0.31454(4) 0.45407(10) 0.0319(2) Uani d . . 1
H H1 0.7111 0.3442 0.4005 0.048 Uiso calc U R 1
O O2 0.59004(10) 0.23720(4) 0.66740(10) 0.0316(2) Uani d . . 1
O O3 0.53017(10) 0.30815(5) 0.89627(9) 0.0330(2) Uani d . . 1

loop_
_atom_site_aniso_label
_atom_site_aniso_U_11
_atom_site_aniso_U_22
_atom_site_aniso_U_33
_atom_site_aniso_U_12
_atom_site_aniso_U_13
_atom_site_aniso_U_23
C1 0.0224(5) 0.0224(6) 0.0257(5) 0.0019(4) 0.0043(4) -0.0032(4)
C2 0.0231(5) 0.0204(5) 0.0298(6) 0.0024(4) 0.0046(4) 0.0000(4)
C3 0.0220(5) 0.0287(6) 0.0266(6) 0.0033(4) 0.0049(4) 0.0038(4)
C4 0.0262(5) 0.0277(6) 0.0251(5) 0.0038(4) 0.0061(4) -0.0033(4)
C5 0.0207(5) 0.0247(6) 0.0252(5) 0.0029(4) 0.0022(4) -0.0026(4)
C6 0.0208(5) 0.0225(6) 0.0245(5) 0.0014(4) 0.0024(4) -0.0015(4)
C7 0.0216(5) 0.0197(5) 0.0254(5) 0.0010(4) 0.0024(4) -0.0024(4)
C8 0.0276(6) 0.0209(5) 0.0292(6) 0.0008(4) 0.0041(5) -0.0050(4)
C9 0.0292(6) 0.0244(6) 0.0269(6) 0.0031(4) 0.0062(5) -0.0061(4)
C10 0.0217(5) 0.0244(5) 0.0271(5) 0.0026(4) 0.0031(4) 0.0006(4)
C11 0.0274(6) 0.0311(6) 0.0298(6) 0.0035(5) 0.0075(5) -0.0003(5)
C12 0.0277(6) 0.0383(7) 0.0342(6) 0.0027(5) 0.0103(5) 0.0063(5)
C13 0.0289(6) 0.0294(6) 0.0412(7) 0.0000(5) 0.0093(5) 0.0078(5)
C14 0.0272(6) 0.0239(6) 0.0363(6) 0.0010(4) 0.0062(5) 0.0011(5)
C15 0.0216(5) 0.0247(6) 0.0267(5) 0.0022(4) 0.0038(4) 0.0010(4)
C16 0.0383(7) 0.0280(6) 0.0617(9) -0.0062(5) 0.0162(6) -0.0094(6)
C17 0.0418(7) 0.0395(7) 0.0334(6) 0.0033(5) 0.0183(5) 0.0022(5)
N1 0.0268(5) 0.0236(5) 0.0259(5) 0.0004(4) 0.0069(4) -0.0020(4)
N2 0.0245(5) 0.0195(5) 0.0266(5) 0.0006(3) 0.0046(4) -0.0017(3)
O1 0.0430(5) 0.0226(4) 0.0333(4) -0.0028(3) 0.0177(4) -0.0058(3)
O2 0.0325(4) 0.0197(4) 0.0425(5) 0.0018(3) 0.0136(4) 0.0017(3)
O3 0.0387(5) 0.0300(4) 0.0335(4) 0.0028(3) 0.0169(4) 0.0038(3)

loop_
_atom_type_symbol
_atom_type_description
_atom_type_scat_dispersion_real
_atom_type_scat_dispersion_imag
_atom_type_scat_source
C C 0.0181 0.0091 'International Tables Vol C Tables 4.2.6.8 and 6.1.1.4'
H H 0.0000 0.0000 'International Tables Vol C Tables 4.2.6.8 and 6.1.1.4'
N N 0.0311 0.0180 'International Tables Vol C Tables 4.2.6.8 and 6.1.1.4'
O O 0.0492 0.0322 'International Tables Vol C Tables 4.2.6.8 and 6.1.1.4'

loop_
_geom_angle_atom_site_label_1
_geom_angle_atom_site_label_2
_geom_angle_atom_site_label_3
_geom_angle
O1 C1 C2 119.27(10)
O1 C1 C6 121.41(10)
C2 C1 C6 119.31(10)
O2 C2 C1 119.81(10)
O2 C2 C3 119.88(10)
C1 C2 C3 120.26(10)
O3 C3 C4 124.94(10)
O3 C3 C2 114.36(10)
C4 C3 C2 120.70(10)
C3 C4 C5 119.67(10)
C3 C4 H4 120.2
C5 C4 H4 120.2
C4 C5 C6 119.76(10)
C4 C5 C9 122.05(10)
C6 C5 C9 118.16(10)
C5 C6 C1 120.27(10)
C5 C6 C7 119.16(10)
C1 C6 C7 120.54(10)
N1 C7 N2 112.70(10)
N1 C7 C6 128.27(10)
N2 C7 C6 119.02(10)
C9 C8 N2 119.60(10)
C9 C8 H8 120.2
N2 C8 H8 120.2
C8 C9 C5 121.72(10)
C8 C9 H9 119.1
C5 C9 H9 119.1
N1 C10 C11 130.17(10)
N1 C10 C15 110.64(10)
C11 C10 C15 119.18(11)
C12 C11 C10 117.96(11)
C12 C11 H11 121.0
C10 C11 H11 121.0
C11 C12 C13 121.95(12)
C11 C12 H12 119.0
C13 C12 H12 119.0
C14 C13 C12 121.13(11)
C14 C13 H13 119.4
C12 C13 H13 119.4
C13 C14 C15 116.68(11)
C13 C14 H14 121.7
C15 C14 H14 121.7
N2 C15 C14 131.64(10)
N2 C15 C10 105.26(10)
C14 C15 C10 123.10(11)
O2 C16 H16A 109.5
O2 C16 H16B 109.5
H16A C16 H16B 109.5
O2 C16 H16C 109.5
H16A C16 H16C 109.5
H16B C16 H16C 109.5
O3 C17 H17A 109.5
O3 C17 H17B 109.5
H17A C17 H17B 109.5
O3 C17 H17C 109.5
H17A C17 H17C 109.5
H17B C17 H17C 109.5
C7 N1 C10 104.88(9)
C8 N2 C7 122.31(9)
C8 N2 C15 131.17(9)
C7 N2 C15 106.52(9)
C1 O1 H1 109.5
C2 O2 C16 112.82(9)
C3 O3 C17 117.42(9)

loop_
_geom_bond_atom_site_label_1
_geom_bond_atom_site_label_2
_geom_bond_distance
C1 O1 1.3522(13)
C1 C2 1.3811(16)
C1 C6 1.4152(15)
C2 O2 1.3788(13)
C2 C3 1.4121(16)
C3 O3 1.3591(14)
C3 C4 1.3885(16)
C4 C5 1.3985(16)
C4 H4 0.95
C5 C6 1.4095(15)
C5 C9 1.4478(16)
C6 C7 1.4257(16)
C7 N1 1.3268(14)
C7 N2 1.3865(14)
C8 C9 1.3401(17)
C8 N2 1.3847(14)
C8 H8 0.95
C9 H9 0.95
C10 N1 1.3874(15)
C10 C11 1.3981(17)
C10 C15 1.4041(16)
C11 C12 1.3829(18)
C11 H11 0.95
C12 C13 1.4002(19)
C12 H12 0.95
C13 C14 1.3818(18)
C13 H13 0.95
C14 C15 1.3918(16)
C14 H14 0.95
C15 N2 1.3880(14)
C16 O2 1.4292(15)
C16 H16A 0.98
C16 H16B 0.98
C16 H16C 0.98
C17 O3 1.4287(14)
C17 H17A 0.98
C17 H17B 0.98
C17 H17C 0.98
O1 H1 0.84
